data_1540974
loop_
_publ_author_name
'Shiozaki, Y.'
'Takahashi, I.'
'Onodera, A.'
'Yoshida, M.'

_publ_section_title
;
 X-ray study of ferroelectric behaviour in the mixed crystals (N H4)2 S O4
 - R2 S O4 (R= K, Rb, Cs)
;
_journal_name_full Ferroelectrics
_journal_page_first 73
_journal_page_last 77
_journal_volume 96
_journal_year 1989
_chemical_formula_sum 'H6.56 N1.64 O4 Rb0.36 S'
_chemical_name_systematic '((N H4)1.64 Rb0.36) (S O4)'
_space_group_IT_number 62
_symmetry_space_group_name_Hall '-P 2c 2n'
_symmetry_space_group_name_H-M 'P n a m'
_cell_angle_alpha 90
_cell_angle_beta 90
_cell_angle_gamma 90
_cell_formula_units_Z 4
_cell_length_a 7.8005
_cell_length_b 10.5677
_cell_length_c 5.9351
_cell_volume 489.250
_citation_journal_id_ASTM FEROA8
_cod_data_source_file Shiozaki_FEROA8_1989_1384.cif
_cod_data_source_block H6.56N1.64O4Rb0.36S1
_cod_original_cell_volume 489.2502
_cod_original_sg_symbol_Hall '-P 2ac 2n (-x,z,y)'
_cod_original_formula_sum 'H6.56 N1.64 O4 Rb0.36 S1'
_cod_database_code 1540974

loop_
_symmetry_equiv_pos_as_xyz
x,y,z
-x+1/2,y+1/2,-z
x+1/2,-y+1/2,-z+1/2
-x,-y,z+1/2
-x,-y,-z
x-1/2,-y-1/2,z
-x-1/2,y-1/2,z-1/2
x,y,-z-1/2

loop_
_atom_site_label
_atom_site_type_symbol
_atom_site_fract_x
_atom_site_fract_y
_atom_site_fract_z
_atom_site_occupancy
_atom_site_U_iso_or_equiv
S1 S+6 0.2431 0.4195 0.25 1 0.0
N2 N-3 0.974 0.705 0.25 0.76 0.0
N1 N-3 0.6859 0.4036 0.25 0.88 0.0
Rb1 Rb+1 0.6859 0.4036 0.25 0.12 0.0
O1 O-2 0.0595 0.3948 0.25 1 0.0
O3 O-2 0.3197 0.3636 0.049 1 0.0
Rb2 Rb+1 0.974 0.705 0.25 0.24 0.0
O2 O-2 0.2761 0.5564 0.25 1 0.0
